data_7028137
loop_
_publ_author_name
'Drew, Michael G. B.'
'Hudson, Michael J.'
'Iveson, Peter B.'
'Russell, Mark L.'
'Liljenzin, Jan-Olov'
'Sklberg, Mats'
'Spjuth, Lena'
'Madic, Charles'

_publ_section_title
;
 Theoretical and experimental studies of the protonated terpyridine
 cation. Ab initio quantum mechanics calculations, and crystal structures
 of two different ion pairs formed between protonated terpyridine cations
 and nitratolanthanate(III) anions&#x200A;&#x2020;
;
_journal_issue 18
_journal_name_full 'Journal of the Chemical Society, Dalton Transactions'
_journal_page_first 2973
_journal_paper_doi 10.1039/a802458h
_journal_year 1998
_chemical_formula_sum 'C30 H24 N11 O15 Sm'
_chemical_formula_weight 928.95
_chemical_name_systematic
; 
 ? 
;
_space_group_IT_number 14
_symmetry_space_group_name_Hall '-P 2yn'
_symmetry_space_group_name_H-M 'P 1 21/n 1'
_atom_sites_solution_hydrogens geom
_atom_sites_solution_primary direct
_atom_sites_solution_secondary difmap
_audit_creation_method SHELXL-97
_cell_angle_alpha 90.00
_cell_angle_beta 106.531(10)
_cell_angle_gamma 90.00
_cell_formula_units_Z 4
_cell_length_a 17.29(2)
_cell_length_b 10.230(12)
_cell_length_c 20.31(2)
_cell_measurement_temperature 293(2)
_cell_volume 3444(7)
_computing_structure_refinement 'SHELXL-97 (Sheldrick, 1997)'
_computing_structure_solution 'SHELXS-97 (Sheldrick, 1990)'
_diffrn_ambient_temperature 293(2)
_diffrn_radiation_monochromator graphite
_diffrn_radiation_source 'fine-focus sealed tube'
_diffrn_radiation_type MoK\a
_diffrn_radiation_wavelength 0.71073
_diffrn_reflns_av_R_equivalents 0.0326
_diffrn_reflns_av_sigmaI/netI 0.0358
_diffrn_reflns_limit_h_max 21
_diffrn_reflns_limit_h_min 0
_diffrn_reflns_limit_k_max 12
_diffrn_reflns_limit_k_min -12
_diffrn_reflns_limit_l_max 23
_diffrn_reflns_limit_l_min -24
_diffrn_reflns_number 9870
_diffrn_reflns_theta_max 25.94
_diffrn_reflns_theta_min 2.34
_exptl_absorpt_coefficient_mu 1.796
_exptl_crystal_density_diffrn 1.791
_exptl_crystal_density_method 'not measured'
_exptl_crystal_F_000 1852
_refine_diff_density_max 0.905
_refine_diff_density_min -1.872
_refine_diff_density_rms 0.110
_refine_ls_extinction_method none
_refine_ls_goodness_of_fit_ref 1.047
_refine_ls_hydrogen_treatment mixed
_refine_ls_matrix_type full
_refine_ls_number_parameters 522
_refine_ls_number_reflns 5836
_refine_ls_number_restraints 0
_refine_ls_restrained_S_all 1.047
_refine_ls_R_factor_all 0.0352
_refine_ls_R_factor_gt 0.0514
_refine_ls_shift/su_max 0.021
_refine_ls_shift/su_mean 0.001
_refine_ls_structure_factor_coef Fsqd
_refine_ls_weighting_details 'w=1/[\s^2^(Fo^2^)+(0.0922P)^2^+2.3159P] where P=(Fo^2^+2Fc^2^)/3'
_refine_ls_weighting_scheme calc
_refine_ls_wR_factor_gt 0.1080
_refine_ls_wR_factor_ref 0.0971
_reflns_number_gt 4703
_reflns_number_total 5836
_reflns_threshold_expression >2sigma(I)
_cod_data_source_file h802458sup1.cif
_cod_data_source_block yabs
_cod_depositor_comments
;
The following automatic conversions were performed:

'_refine_ls_weighting_scheme' value 'calc
w=1/[\s^2^(Fo^2^)+(0.0922P)^2^+2.3159P] where P=(Fo^2^+2Fc^2^)/3' was
changed to 'calc'. New tag '_refine_ls_weighting_details' was
created. The value of the new tag was set to
'w=1/[\s^2^(Fo^2^)+(0.0922P)^2^+2.3159P] where P=(Fo^2^+2Fc^2^)/3'.

Automatic conversion script
Id: cif_fix_values 3143 2015-03-26 13:38:13Z robertas 
;
_cod_original_cell_volume 3445(7)
_cod_database_code 7028137

loop_
_symmetry_equiv_pos_as_xyz
'x, y, z'
'-x+1/2, y+1/2, -z+1/2'
'-x, -y, -z'
'x-1/2, -y-1/2, z-1/2'

loop_
_atom_site_label
_atom_site_type_symbol
_atom_site_fract_x
_atom_site_fract_y
_atom_site_fract_z
_atom_site_U_iso_or_equiv
_atom_site_adp_type
_atom_site_occupancy
_atom_site_calc_flag
_atom_site_refinement_flags
Sm1 Sm 0.766180(15) -0.31739(2) 0.039324(13) 0.03904(13) Uani 1 d .
C16A C 0.7674(4) 0.0903(7) -0.1294(3) 0.0615(16) Uani 1 d .
H16A H 0.7482 0.0054 -0.1293 0.074 Uiso 1 calc R
N11A N 0.7165(3) 0.1861(4) -0.1594(3) 0.0509(12) Uani 1 d .
H11A H 0.660(5) 0.167(6) -0.170(4) 0.07(2) Uiso 1 d .
C12A C 0.7400(4) 0.3112(5) -0.1610(3) 0.0451(13) Uani 1 d .
C13A C 0.8198(4) 0.3407(6) -0.1300(3) 0.0546(15) Uani 1 d .
H13A H 0.8376 0.4265 -0.1298 0.066 Uiso 1 calc R
C14A C 0.8740(4) 0.2431(7) -0.0991(3) 0.0569(15) Uani 1 d .
H14A H 0.9279 0.2634 -0.0787 0.068 Uiso 1 calc R
C15A C 0.8475(4) 0.1164(7) -0.0990(3) 0.0576(15) Uani 1 d .
H15A H 0.8830 0.0499 -0.0787 0.069 Uiso 1 calc R
C22A C 0.6768(3) 0.4061(5) -0.1942(3) 0.0451(12) Uani 1 d .
C23A C 0.6959(4) 0.5333(6) -0.2092(3) 0.0519(14) Uani 1 d .
H23A H 0.7492 0.5593 -0.2013 0.062 Uiso 1 calc R
C24A C 0.6337(4) 0.6187(6) -0.2357(3) 0.0577(16) Uani 1 d .
H24A H 0.6448 0.7052 -0.2439 0.069 Uiso 1 calc R
C25A C 0.5553(4) 0.5774(6) -0.2504(3) 0.0561(15) Uani 1 d .
H25A H 0.5129 0.6349 -0.2685 0.067 Uiso 1 calc R
C26A C 0.5403(3) 0.4469(6) -0.2373(3) 0.0453(12) Uani 1 d .
N21A N 0.6005(3) 0.3632(5) -0.2090(2) 0.0444(10) Uani 1 d .
C32A C 0.4577(3) 0.3901(6) -0.2532(3) 0.0457(13) Uani 1 d .
C33A C 0.3875(4) 0.4595(7) -0.2800(3) 0.0600(16) Uani 1 d .
H33A H 0.3892 0.5490 -0.2876 0.072 Uiso 1 calc R
C34A C 0.3146(4) 0.3946(8) -0.2955(3) 0.0654(18) Uani 1 d .
H34A H 0.2668 0.4401 -0.3142 0.078 Uiso 1 calc R
C35A C 0.3125(4) 0.2629(8) -0.2832(4) 0.0646(17) Uani 1 d .
H35A H 0.2634 0.2189 -0.2942 0.077 Uiso 1 calc R
C36A C 0.3826(4) 0.1965(6) -0.2547(3) 0.0569(16) Uani 1 d .
H36A H 0.3817 0.1079 -0.2449 0.068 Uiso 1 calc R
N31A N 0.4535(3) 0.2622(5) -0.2411(3) 0.0495(11) Uani 1 d .
H31A H 0.501(6) 0.212(8) -0.214(5) 0.10(3) Uiso 1 d .
N51 N 0.7965(3) -0.2610(5) -0.0942(2) 0.0482(11) Uani 1 d .
O51 O 0.7653(3) -0.1771(4) -0.0638(2) 0.0546(10) Uani 1 d .
O52 O 0.8172(3) -0.2332(5) -0.1453(2) 0.0639(11) Uani 1 d .
O53 O 0.8048(2) -0.3748(4) -0.0696(2) 0.0527(9) Uani 1 d .
N61 N 0.9027(3) -0.1168(5) 0.0617(3) 0.0486(11) Uani 1 d .
O62 O 0.9070(2) -0.2361(4) 0.0468(2) 0.0578(11) Uani 1 d .
O63 O 0.8361(2) -0.0753(4) 0.0666(2) 0.0567(10) Uani 1 d .
O64 O 0.9618(3) -0.0461(5) 0.0721(3) 0.0868(17) Uani 1 d .
N71 N 0.8168(3) -0.3687(5) 0.1924(2) 0.0508(11) Uani 1 d .
O72 O 0.8291(3) -0.2642(5) 0.1629(2) 0.0667(12) Uani 1 d .
O73 O 0.8409(3) -0.3797(5) 0.2547(2) 0.0704(13) Uani 1 d .
O74 O 0.7792(3) -0.4558(4) 0.1546(2) 0.0648(11) Uani 1 d .
N81 N 0.6324(3) -0.1827(5) 0.0819(3) 0.0524(13) Uani 1 d .
O82 O 0.6437(3) -0.3031(4) 0.0914(2) 0.0607(11) Uani 1 d .
O83 O 0.6819(3) -0.1219(4) 0.0569(2) 0.0610(11) Uani 1 d .
O84 O 0.5775(3) -0.1250(6) 0.0958(3) 0.0841(15) Uani 1 d .
N11B N 0.8652(3) -0.5189(4) 0.0608(3) 0.0497(11) Uani 1 d .
C12B C 0.9454(4) -0.5046(7) 0.0834(4) 0.074(2) Uani 1 d .
H12B H 0.9664 -0.4203 0.0890 0.089 Uiso 1 calc R
C13B C 0.9990(4) -0.6087(7) 0.0989(4) 0.072(2) Uani 1 d .
H13B H 1.0543 -0.5938 0.1139 0.086 Uiso 1 calc R
C14B C 0.9699(4) -0.7323(6) 0.0920(3) 0.0515(14) Uani 1 d .
H14B H 1.0046 -0.8036 0.1023 0.062 Uiso 1 calc R
C15B C 0.8874(3) -0.7497(5) 0.0692(3) 0.0457(13) Uani 1 d .
H15B H 0.8657 -0.8335 0.0640 0.055 Uiso 1 calc R
C16B C 0.8367(3) -0.6408(6) 0.0542(3) 0.0418(12) Uani 1 d .
N21B N 0.7039(2) -0.5498(4) 0.0034(2) 0.0384(9) Uani 1 d .
C23B C 0.7119(4) -0.7813(6) 0.0207(3) 0.0525(14) Uani 1 d .
H23B H 0.7424 -0.8548 0.0384 0.063 Uiso 1 calc R
C22B C 0.7483(3) -0.6588(5) 0.0260(3) 0.0366(11) Uani 1 d .
C24B C 0.6300(4) -0.7928(6) -0.0112(4) 0.0593(16) Uani 1 d .
H24B H 0.6047 -0.8738 -0.0146 0.071 Uiso 1 calc R
C25B C 0.5865(4) -0.6826(5) -0.0379(3) 0.0520(14) Uani 1 d .
H25B H 0.5320 -0.6892 -0.0614 0.062 Uiso 1 calc R
C26B C 0.6241(3) -0.5626(5) -0.0295(2) 0.0398(11) Uani 1 d .
C32B C 0.5794(3) -0.4402(5) -0.0590(2) 0.0417(12) Uani 1 d .
C33B C 0.4970(3) -0.4416(7) -0.0913(3) 0.0547(15) Uani 1 d .
H33B H 0.4674 -0.5182 -0.0933 0.066 Uiso 1 calc R
C34B C 0.4596(4) -0.3272(7) -0.1203(3) 0.0634(18) Uani 1 d .
H34B H 0.4045 -0.3268 -0.1424 0.076 Uiso 1 calc R
C35B C 0.5037(4) -0.2149(8) -0.1164(3) 0.0652(18) Uani 1 d .
H35B H 0.4799 -0.1370 -0.1355 0.078 Uiso 1 calc R
C36B C 0.5853(4) -0.2225(6) -0.0827(3) 0.0546(14) Uani 1 d .
H36B H 0.6158 -0.1468 -0.0801 0.066 Uiso 1 calc R
N31B N 0.6235(3) -0.3304(4) -0.0536(2) 0.0464(11) Uani 1 d .
N300 N 0.5703(3) -0.0208(5) -0.2349(3) 0.0492(11) Uani 1 d .
O301 O 0.5083(4) -0.0814(7) -0.2643(3) 0.106(2) Uani 1 d .
O302 O 0.6345(3) -0.0530(6) -0.2444(3) 0.0979(18) Uani 1 d .
O303 O 0.5675(3) 0.0681(5) -0.1946(3) 0.0727(13) Uani 1 d .

loop_
_atom_site_aniso_label
_atom_site_aniso_U_11
_atom_site_aniso_U_22
_atom_site_aniso_U_33
_atom_site_aniso_U_23
_atom_site_aniso_U_13
_atom_site_aniso_U_12
Sm1 0.0409(2) 0.0346(2) 0.04154(18) 0.00050(11) 0.01151(12) 0.00117(10)
C16A 0.059(4) 0.050(4) 0.076(4) 0.014(3) 0.022(3) 0.008(3)
N11A 0.053(3) 0.041(3) 0.059(3) 0.008(2) 0.017(2) 0.000(2)
C12A 0.051(3) 0.048(3) 0.041(3) 0.001(2) 0.020(2) -0.003(2)
C13A 0.055(4) 0.050(3) 0.059(4) -0.011(3) 0.017(3) -0.008(3)
C14A 0.050(3) 0.067(4) 0.053(3) -0.001(3) 0.014(3) -0.001(3)
C15A 0.053(4) 0.066(4) 0.056(3) 0.008(3) 0.017(3) 0.008(3)
C22A 0.052(3) 0.044(3) 0.040(3) -0.004(2) 0.015(2) 0.000(2)
C23A 0.061(4) 0.050(3) 0.044(3) 0.004(3) 0.016(2) -0.005(3)
C24A 0.090(5) 0.037(3) 0.048(3) 0.004(3) 0.023(3) -0.010(3)
C25A 0.074(4) 0.049(4) 0.046(3) 0.005(3) 0.019(3) 0.008(3)
C26A 0.057(3) 0.045(3) 0.036(3) 0.003(2) 0.016(2) 0.001(3)
N21A 0.056(3) 0.042(2) 0.039(2) 0.002(2) 0.019(2) 0.004(2)
C32A 0.054(3) 0.050(3) 0.035(3) -0.001(2) 0.014(2) 0.003(3)
C33A 0.066(4) 0.066(4) 0.051(3) 0.009(3) 0.022(3) 0.016(3)
C34A 0.060(4) 0.079(5) 0.058(4) 0.009(3) 0.019(3) 0.020(4)
C35A 0.049(4) 0.077(5) 0.068(4) -0.002(4) 0.016(3) 0.003(3)
C36A 0.054(4) 0.059(4) 0.062(4) -0.005(3) 0.022(3) -0.004(3)
N31A 0.057(3) 0.042(3) 0.049(3) -0.001(2) 0.016(2) 0.003(2)
N51 0.049(3) 0.049(3) 0.048(3) 0.002(2) 0.016(2) 0.000(2)
O51 0.064(3) 0.044(2) 0.061(3) 0.0067(19) 0.025(2) 0.0110(18)
O52 0.073(3) 0.065(3) 0.059(3) 0.007(2) 0.030(2) -0.003(2)
O53 0.070(3) 0.038(2) 0.052(2) 0.0021(18) 0.0199(19) 0.0011(18)
N61 0.051(3) 0.032(3) 0.059(3) 0.000(2) 0.008(2) -0.008(2)
O62 0.048(2) 0.040(2) 0.083(3) -0.004(2) 0.016(2) 0.0029(18)
O63 0.047(2) 0.056(3) 0.071(3) -0.007(2) 0.0228(19) 0.0015(19)
O64 0.052(3) 0.051(3) 0.153(5) -0.011(3) 0.022(3) -0.016(2)
N71 0.052(3) 0.048(3) 0.049(3) -0.001(2) 0.008(2) 0.005(2)
O72 0.082(3) 0.050(3) 0.060(3) 0.000(2) 0.006(2) -0.011(2)
O73 0.065(3) 0.099(4) 0.044(2) 0.001(2) 0.0094(19) 0.015(3)
O74 0.080(3) 0.051(3) 0.058(3) 0.000(2) 0.012(2) -0.003(2)
N81 0.036(3) 0.068(4) 0.052(3) -0.009(2) 0.011(2) 0.002(2)
O82 0.060(3) 0.066(3) 0.056(3) 0.004(2) 0.019(2) -0.004(2)
O83 0.056(3) 0.052(3) 0.079(3) -0.002(2) 0.026(2) -0.001(2)
O84 0.057(3) 0.103(4) 0.100(4) -0.018(3) 0.034(3) 0.013(3)
N11B 0.047(3) 0.037(3) 0.061(3) 0.005(2) 0.008(2) 0.002(2)
C12B 0.041(4) 0.041(4) 0.129(7) 0.009(4) 0.006(3) -0.005(3)
C13B 0.040(4) 0.052(4) 0.115(6) 0.007(4) 0.008(3) 0.004(3)
C14B 0.046(3) 0.044(3) 0.063(4) 0.001(3) 0.013(3) 0.011(3)
C15B 0.051(3) 0.036(3) 0.053(3) -0.001(2) 0.020(2) 0.001(2)
C16B 0.052(3) 0.043(3) 0.033(2) 0.003(2) 0.015(2) 0.001(2)
N21B 0.039(2) 0.045(2) 0.035(2) 0.0006(19) 0.0155(17) -0.0046(19)
C23B 0.057(4) 0.037(3) 0.063(4) 0.000(3) 0.018(3) 0.001(3)
C22B 0.046(3) 0.029(3) 0.038(2) -0.005(2) 0.017(2) -0.001(2)
C24B 0.056(4) 0.047(4) 0.077(4) -0.007(3) 0.021(3) -0.009(3)
C25B 0.046(3) 0.057(4) 0.052(3) -0.005(3) 0.012(3) -0.005(3)
C26B 0.040(3) 0.049(3) 0.032(2) -0.006(2) 0.0129(19) -0.002(2)
C32B 0.043(3) 0.050(3) 0.032(2) -0.005(2) 0.010(2) 0.007(2)
C33B 0.035(3) 0.077(4) 0.051(3) -0.005(3) 0.011(2) 0.004(3)
C34B 0.040(3) 0.095(6) 0.051(3) -0.002(3) 0.006(3) 0.013(3)
C35B 0.063(4) 0.075(5) 0.056(4) 0.010(3) 0.013(3) 0.022(4)
C36B 0.051(4) 0.056(4) 0.055(3) 0.010(3) 0.011(3) 0.010(3)
N31B 0.046(3) 0.054(3) 0.040(2) 0.005(2) 0.0127(19) 0.009(2)
N300 0.045(3) 0.046(3) 0.060(3) 0.008(2) 0.019(2) 0.002(2)
O301 0.097(4) 0.113(5) 0.105(5) -0.020(4) 0.023(4) -0.023(4)
O302 0.081(4) 0.094(4) 0.132(5) -0.026(4) 0.052(4) -0.001(3)
O303 0.067(3) 0.059(3) 0.096(4) -0.007(3) 0.030(3) 0.002(2)

loop_
_atom_type_symbol
_atom_type_description
_atom_type_scat_dispersion_real
_atom_type_scat_dispersion_imag
_atom_type_scat_source
C C 0.0033 0.0016 'International Tables Vol C Tables 4.2.6.8 and 6.1.1.4'
H H 0.0000 0.0000 'International Tables Vol C Tables 4.2.6.8 and 6.1.1.4'
N N 0.0061 0.0033 'International Tables Vol C Tables 4.2.6.8 and 6.1.1.4'
O O 0.0106 0.0060 'International Tables Vol C Tables 4.2.6.8 and 6.1.1.4'
Sm Sm -0.1638 3.4418 'International Tables Vol C Tables 4.2.6.8 and 6.1.1.4'

loop_
_geom_angle_atom_site_label_1
_geom_angle_atom_site_label_2
_geom_angle_atom_site_label_3
_geom_angle
O72 Sm1 O51 127.30(16)
O72 Sm1 O62 74.44(16)
O51 Sm1 O62 69.14(15)
O72 Sm1 O53 140.80(16)
O51 Sm1 O53 49.94(14)
O62 Sm1 O53 69.19(14)
O72 Sm1 O83 78.00(16)
O51 Sm1 O83 78.62(15)
O62 Sm1 O83 108.08(15)
O53 Sm1 O83 126.86(14)
O72 Sm1 N21B 120.25(14)
O51 Sm1 N21B 112.17(14)
O62 Sm1 N21B 128.63(13)
O53 Sm1 N21B 74.84(13)
O83 Sm1 N21B 122.80(15)
O72 Sm1 O82 75.72(17)
O51 Sm1 O82 119.02(14)
O62 Sm1 O82 145.86(15)
O53 Sm1 O82 143.21(14)
O83 Sm1 O82 49.00(14)
N21B Sm1 O82 81.30(14)
O72 Sm1 N11B 85.84(16)
O51 Sm1 N11B 115.49(15)
O62 Sm1 N11B 71.29(16)
O53 Sm1 N11B 69.26(15)
O83 Sm1 N11B 163.20(16)
N21B Sm1 N11B 62.19(15)
O82 Sm1 N11B 122.49(15)
O72 Sm1 N31B 141.13(16)
O51 Sm1 N31B 69.79(15)
O62 Sm1 N31B 137.99(16)
O53 Sm1 N31B 77.96(16)
O83 Sm1 N31B 71.72(15)
N21B Sm1 N31B 62.07(13)
O82 Sm1 N31B 66.14(17)
N11B Sm1 N31B 120.55(15)
O72 Sm1 O74 48.29(15)
O51 Sm1 O74 175.00(14)
O62 Sm1 O74 106.22(15)
O53 Sm1 O74 130.92(14)
O83 Sm1 O74 101.54(15)
N21B Sm1 O74 72.03(14)
O82 Sm1 O74 63.64(15)
N11B Sm1 O74 63.58(16)
N31B Sm1 O74 115.07(15)
O72 Sm1 O63 63.84(14)
O51 Sm1 O63 63.52(15)
O62 Sm1 O63 48.02(12)
O53 Sm1 O63 100.01(13)
O83 Sm1 O63 60.12(15)
N21B Sm1 O63 174.85(12)
O82 Sm1 O63 103.17(13)
N11B Sm1 O63 116.41(16)
N31B Sm1 O63 117.17(14)
O74 Sm1 O63 112.14(14)
O72 Sm1 N51 137.60(16)
O51 Sm1 N51 25.09(13)
O62 Sm1 N51 64.79(14)
O53 Sm1 N51 25.02(14)
O83 Sm1 N51 103.38(15)
N21B Sm1 N51 95.01(13)
O82 Sm1 N51 136.97(14)
N11B Sm1 N51 91.60(15)
N31B Sm1 N51 74.29(15)
O74 Sm1 N51 155.06(14)
O63 Sm1 N51 79.98(14)
N11A C16A C15A 120.7(6)
C16A N11A C12A 122.8(6)
N11A C12A C13A 117.9(5)
N11A C12A C22A 116.6(5)
C13A C12A C22A 125.5(5)
C12A C13A C14A 120.5(6)
C15A C14A C13A 119.7(6)
C16A C15A C14A 118.5(6)
N21A C22A C23A 122.3(5)
N21A C22A C12A 116.1(5)
C23A C22A C12A 121.5(5)
C24A C23A C22A 118.2(6)
C25A C24A C23A 120.4(6)
C24A C25A C26A 118.6(6)
N21A C26A C25A 121.8(6)
N21A C26A C32A 115.0(5)
C25A C26A C32A 123.3(5)
C22A N21A C26A 118.6(5)
N31A C32A C33A 119.2(6)
N31A C32A C26A 116.2(5)
C33A C32A C26A 124.6(6)
C32A C33A C34A 119.2(7)
C35A C34A C33A 120.0(6)
C36A C35A C34A 120.0(7)
N31A C36A C35A 118.8(7)
C32A N31A C36A 122.8(6)
O52 N51 O53 121.7(5)
O52 N51 O51 121.7(5)
O53 N51 O51 116.7(4)
O52 N51 Sm1 173.1(4)
O53 N51 Sm1 59.0(2)
O51 N51 Sm1 58.2(3)
N51 O51 Sm1 96.7(3)
N51 O53 Sm1 95.9(3)
O64 N61 O63 121.8(5)
O64 N61 O62 120.7(5)
O63 N61 O62 117.5(5)
N61 O62 Sm1 102.2(3)
N61 O63 Sm1 92.3(3)
O73 N71 O74 122.9(6)
O73 N71 O72 120.8(5)
O74 N71 O72 116.3(5)
N71 O72 Sm1 102.0(3)
N71 O74 Sm1 93.4(3)
O84 N81 O82 122.6(6)
O84 N81 O83 120.8(6)
O82 N81 O83 116.6(5)
N81 O82 Sm1 95.8(3)
N81 O83 Sm1 98.5(3)
C16B N11B C12B 117.0(5)
C16B N11B Sm1 120.7(4)
C12B N11B Sm1 122.1(4)
N11B C12B C13B 123.6(6)
C14B C13B C12B 119.3(6)
C13B C14B C15B 118.3(5)
C14B C15B C16B 119.7(5)
N11B C16B C15B 122.2(5)
N11B C16B C22B 117.7(5)
C15B C16B C22B 119.9(5)
C26B N21B C22B 119.0(4)
C26B N21B Sm1 120.2(3)
C22B N21B Sm1 120.1(3)
C24B C23B C22B 119.5(6)
N21B C22B C23B 120.8(5)
N21B C22B C16B 116.7(4)
C23B C22B C16B 122.4(5)
C25B C24B C23B 119.1(6)
C26B C25B C24B 119.7(6)
N21B C26B C25B 121.7(5)
N21B C26B C32B 116.8(5)
C25B C26B C32B 121.5(5)
N31B C32B C33B 121.9(5)
N31B C32B C26B 116.7(4)
C33B C32B C26B 121.4(5)
C34B C33B C32B 119.0(6)
C35B C34B C33B 119.9(6)
C34B C35B C36B 117.1(6)
N31B C36B C35B 124.8(6)
C36B N31B C32B 117.3(5)
C36B N31B Sm1 121.1(4)
C32B N31B Sm1 119.4(3)
O302 N300 O301 119.3(6)
O302 N300 O303 120.8(6)
O301 N300 O303 119.8(6)

loop_
_geom_bond_atom_site_label_1
_geom_bond_atom_site_label_2
_geom_bond_distance
Sm1 O72 2.494(5)
Sm1 O51 2.535(5)
Sm1 O62 2.537(5)
Sm1 O53 2.554(5)
Sm1 O83 2.559(5)
Sm1 N21B 2.626(5)
Sm1 O82 2.627(5)
Sm1 N11B 2.635(5)
Sm1 N31B 2.650(5)
Sm1 O74 2.690(5)
Sm1 O63 2.742(5)
Sm1 N51 2.962(6)
C16A N11A 1.342(8)
C16A C15A 1.373(9)
N11A C12A 1.346(7)
C12A C13A 1.378(9)
C12A C22A 1.474(8)
C13A C14A 1.391(9)
C14A C15A 1.375(10)
C22A N21A 1.341(7)
C22A C23A 1.396(8)
C23A C24A 1.371(9)
C24A C25A 1.370(9)
C25A C26A 1.400(8)
C26A N21A 1.344(7)
C26A C32A 1.490(8)
C32A N31A 1.337(8)
C32A C33A 1.379(8)
C33A C34A 1.380(10)
C34A C35A 1.373(11)
C35A C36A 1.365(10)
C36A N31A 1.356(8)
N51 O52 1.224(6)
N51 O53 1.260(6)
N51 O51 1.265(6)
N61 O64 1.220(6)
N61 O63 1.258(6)
N61 O62 1.264(7)
N71 O73 1.220(6)
N71 O74 1.234(6)
N71 O72 1.272(7)
N81 O84 1.217(7)
N81 O82 1.253(6)
N81 O83 1.275(7)
N11B C16B 1.334(7)
N11B C12B 1.340(8)
C12B C13B 1.388(9)
C13B C14B 1.352(9)
C14B C15B 1.380(8)
C15B C16B 1.397(8)
C16B C22B 1.482(8)
N21B C26B 1.358(7)
N21B C22B 1.358(7)
C23B C24B 1.384(9)
C23B C22B 1.392(8)
C24B C25B 1.378(9)
C25B C26B 1.377(8)
C26B C32B 1.503(8)
C32B N31B 1.344(7)
C32B C33B 1.389(8)
C33B C34B 1.385(9)
C34B C35B 1.369(10)
C35B C36B 1.384(9)
C36B N31B 1.334(7)
N300 O302 1.225(7)
N300 O301 1.235(7)
N300 O303 1.234(7)
